data_2225912
loop_
_publ_author_name
'Fu, Wen-Zhen'
'Wang, Wei-Juan'
'Niu, Yun-Yin'
'Ng, Seik Weng'

_publ_section_title
;
 1,1'-Methylenedipyridinium dichloride monohydrate
;
_journal_coeditor_code JH2148
_journal_issue 5
_journal_name_full 'Acta Crystallographica Section E'
_journal_page_first o1211
_journal_paper_doi 10.1107/S1600536810015096
_journal_volume 66
_journal_year 2010
_chemical_formula_iupac 'C11 H12 N2 2+, 2Cl -, H2 O'
_chemical_formula_moiety 'C11 H12 N2 2+, 2(Cl -), H2 O'
_chemical_formula_sum 'C11 H14 Cl2 N2 O'
_chemical_formula_weight 261.14
_chemical_name_systematic
;
1,1'-Methylenedipyridinium dichloride monohydrate
;
_space_group_IT_number 43
_symmetry_cell_setting orthorhombic
_symmetry_space_group_name_Hall 'F 2 -2d'
_symmetry_space_group_name_H-M 'F d d 2'
_atom_sites_solution_hydrogens geom
_atom_sites_solution_primary direct
_atom_sites_solution_secondary difmap
_audit_creation_method SHELXL-97
_cell_angle_alpha 90.00
_cell_angle_beta 90.00
_cell_angle_gamma 90.00
_cell_formula_units_Z 8
_cell_length_a 16.3384(15)
_cell_length_b 19.0958(18)
_cell_length_c 7.7916(7)
_cell_measurement_reflns_used 2704
_cell_measurement_temperature 100(2)
_cell_measurement_theta_max 28.2
_cell_measurement_theta_min 3.1
_cell_volume 2430.9(4)
_computing_cell_refinement 'SAINT (Bruker, 2009)'
_computing_data_collection 'APEX2 (Bruker, 2009)'
_computing_data_reduction 'SAINT (Bruker, 2009)'
_computing_molecular_graphics 'X-SEED (Barbour, 2001)'
_computing_publication_material 'publCIF (Westrip, 2010)'
_computing_structure_refinement 'SHELXL97 (Sheldrick, 2008)'
_computing_structure_solution 'SHELXS97 (Sheldrick, 2008)'
_diffrn_ambient_temperature 100(2)
_diffrn_measured_fraction_theta_full 1.000
_diffrn_measured_fraction_theta_max 1.000
_diffrn_measurement_device_type 'Bruker SMART APEX diffractometer'
_diffrn_measurement_method '\w scans'
_diffrn_radiation_monochromator graphite
_diffrn_radiation_source 'fine-focus sealed tube'
_diffrn_radiation_type MoK\a
_diffrn_radiation_wavelength 0.71073
_diffrn_reflns_av_R_equivalents 0.0282
_diffrn_reflns_av_sigmaI/netI 0.0255
_diffrn_reflns_limit_h_max 21
_diffrn_reflns_limit_h_min -21
_diffrn_reflns_limit_k_max 24
_diffrn_reflns_limit_k_min -23
_diffrn_reflns_limit_l_max 10
_diffrn_reflns_limit_l_min -10
_diffrn_reflns_number 5641
_diffrn_reflns_theta_full 27.42
_diffrn_reflns_theta_max 27.42
_diffrn_reflns_theta_min 3.09
_diffrn_standards_decay_% 0
_diffrn_standards_interval_count 0
_diffrn_standards_interval_time 0
_diffrn_standards_number 0
_exptl_absorpt_coefficient_mu 0.514
_exptl_absorpt_correction_T_max 0.9504
_exptl_absorpt_correction_T_min 0.8610
_exptl_absorpt_correction_type multi-scan
_exptl_absorpt_process_details '(SADABS; Sheldrick, 1996)'
_exptl_crystal_colour Yellow
_exptl_crystal_density_diffrn 1.427
_exptl_crystal_density_method 'not measured'
_exptl_crystal_description Bead
_exptl_crystal_F_000 1088
_exptl_crystal_size_max 0.30
_exptl_crystal_size_mid 0.15
_exptl_crystal_size_min 0.10
_refine_diff_density_max 0.230
_refine_diff_density_min -0.163
_refine_ls_abs_structure_details 'Flack (1983), 642 Friedel pairs'
_refine_ls_abs_structure_Flack 0.01(6)
_refine_ls_extinction_method none
_refine_ls_goodness_of_fit_ref 1.035
_refine_ls_hydrogen_treatment mixed
_refine_ls_matrix_type full
_refine_ls_number_parameters 78
_refine_ls_number_reflns 1389
_refine_ls_number_restraints 2
_refine_ls_restrained_S_all 1.035
_refine_ls_R_factor_all 0.0237
_refine_ls_R_factor_gt 0.0222
_refine_ls_shift/su_max 0.001
_refine_ls_shift/su_mean 0.001
_refine_ls_structure_factor_coef Fsqd
_refine_ls_weighting_details 'calc w=1/[\s^2^(Fo^2^)+(0.0329P)^2^+1.2206P] where P=(Fo^2^+2Fc^2^)/3'
_refine_ls_weighting_scheme calc
_refine_ls_wR_factor_gt 0.0552
_refine_ls_wR_factor_ref 0.0563
_reflns_number_gt 1333
_reflns_number_total 1389
_reflns_threshold_expression I>2\s(I)
_cod_data_source_file jh2148.cif
_cod_data_source_block I
_cod_original_sg_symbol_Hall 'F2 -2d'
_cod_database_code 2225912
_cod_database_fobs_code 2225912

loop_
_symmetry_equiv_pos_as_xyz
'x, y, z'
'-x, -y, z'
'x+1/4, -y+1/4, z+1/4'
'-x+1/4, y+1/4, z+1/4'
'x, y+1/2, z+1/2'
'-x, -y+1/2, z+1/2'
'x+1/4, -y+3/4, z+3/4'
'-x+1/4, y+3/4, z+3/4'
'x+1/2, y, z+1/2'
'-x+1/2, -y, z+1/2'
'x+3/4, -y+1/4, z+3/4'
'-x+3/4, y+1/4, z+3/4'
'x+1/2, y+1/2, z'
'-x+1/2, -y+1/2, z'
'x+3/4, -y+3/4, z+1/4'
'-x+3/4, y+3/4, z+1/4'

loop_
_atom_site_type_symbol
_atom_site_label
_atom_site_fract_x
_atom_site_fract_y
_atom_site_fract_z
_atom_site_U_iso_or_equiv
_atom_site_adp_type
_atom_site_calc_flag
_atom_site_refinement_flags
_atom_site_occupancy
_atom_site_disorder_assembly
_atom_site_disorder_group
Cl Cl1 0.12462(2) 0.17275(2) 0.49998(5) 0.01587(10) Uani d . 1 . .
O O1W 0.2500 0.2500 0.2443(2) 0.0215(3) Uani d SD 1 . .
H H1 0.2178(13) 0.2280(11) 0.311(3) 0.045(7) Uiso d D 1 . .
N N1 0.18673(8) 0.21731(7) -0.11511(17) 0.0151(3) Uani d . 1 . .
C C1 0.19934(9) 0.15212(8) -0.0531(2) 0.0166(3) Uani d . 1 . .
H H1A 0.2490 0.1283 -0.0780 0.020 Uiso calc R 1 . .
C C2 0.14070(9) 0.12028(8) 0.0456(2) 0.0179(3) Uani d . 1 . .
H H2 0.1495 0.0744 0.0892 0.021 Uiso calc R 1 . .
C C3 0.06819(9) 0.15569(8) 0.0813(2) 0.0181(3) Uani d . 1 . .
H H3 0.0272 0.1345 0.1503 0.022 Uiso calc R 1 . .
C C4 0.05662(9) 0.22220(8) 0.0150(2) 0.0206(3) Uani d . 1 . .
H H4 0.0072 0.2468 0.0373 0.025 Uiso calc R 1 . .
C C5 0.11688(10) 0.25259(9) -0.0834(2) 0.0185(3) Uani d . 1 . .
H H5 0.1093 0.2983 -0.1289 0.022 Uiso calc R 1 . .
C C6 0.2500 0.2500 -0.2232(3) 0.0204(5) Uani d S 1 . .
H H6A 0.2754 0.2141 -0.2978 0.024 Uiso calc PR 0.50 . .
H H6B 0.2246 0.2859 -0.2978 0.024 Uiso calc PR 0.50 . .

loop_
_atom_site_aniso_label
_atom_site_aniso_U_11
_atom_site_aniso_U_22
_atom_site_aniso_U_33
_atom_site_aniso_U_12
_atom_site_aniso_U_13
_atom_site_aniso_U_23
Cl1 0.01387(14) 0.01789(17) 0.01585(16) -0.00100(12) 0.00111(14) 0.00074(14)
O1W 0.0237(8) 0.0210(8) 0.0199(9) -0.0049(6) 0.000 0.000
N1 0.0153(6) 0.0175(6) 0.0127(6) -0.0044(5) 0.0002(5) -0.0016(5)
C1 0.0141(7) 0.0166(7) 0.0191(8) -0.0001(6) -0.0005(6) -0.0034(6)
C2 0.0184(7) 0.0149(8) 0.0204(8) -0.0012(6) -0.0016(6) 0.0001(6)
C3 0.0153(7) 0.0222(8) 0.0166(8) -0.0065(6) 0.0019(6) -0.0034(7)
C4 0.0150(6) 0.0207(7) 0.0261(9) 0.0011(6) 0.0001(7) -0.0066(7)
C5 0.0183(8) 0.0154(8) 0.0219(9) -0.0013(6) -0.0067(6) -0.0025(7)
C6 0.0199(10) 0.0282(12) 0.0131(11) -0.0111(9) 0.000 0.000

loop_
_atom_type_symbol
_atom_type_description
_atom_type_scat_dispersion_real
_atom_type_scat_dispersion_imag
_atom_type_scat_source
C C 0.0033 0.0016 'International Tables Vol C Tables 4.2.6.8 and 6.1.1.4'
H H 0.0000 0.0000 'International Tables Vol C Tables 4.2.6.8 and 6.1.1.4'
N N 0.0061 0.0033 'International Tables Vol C Tables 4.2.6.8 and 6.1.1.4'
O O 0.0106 0.0060 'International Tables Vol C Tables 4.2.6.8 and 6.1.1.4'
Cl Cl 0.1484 0.1585 'International Tables Vol C Tables 4.2.6.8 and 6.1.1.4'

loop_
_geom_angle_atom_site_label_1
_geom_angle_atom_site_label_2
_geom_angle_atom_site_label_3
_geom_angle_site_symmetry_1
_geom_angle_site_symmetry_3
_geom_angle
_geom_angle_publ_flag
C5 N1 C1 . . 121.60(14) ?
C5 N1 C6 . . 119.16(12) ?
C1 N1 C6 . . 119.22(12) ?
N1 C1 C2 . . 120.18(15) ?
N1 C1 H1A . . 119.9 ?
C2 C1 H1A . . 119.9 ?
C1 C2 C3 . . 119.44(15) ?
C1 C2 H2 . . 120.3 ?
C3 C2 H2 . . 120.3 ?
C4 C3 C2 . . 119.15(14) ?
C4 C3 H3 . . 120.4 ?
C2 C3 H3 . . 120.4 ?
C5 C4 C3 . . 119.82(14) ?
C5 C4 H4 . . 120.1 ?
C3 C4 H4 . . 120.1 ?
N1 C5 C4 . . 119.80(16) ?
N1 C5 H5 . . 120.1 ?
C4 C5 H5 . . 120.1 ?
N1 C6 N1 14 . 110.20(18) ?
N1 C6 H6A 14 . 109.6 ?
N1 C6 H6A . . 109.6 ?
N1 C6 H6B 14 . 109.6 ?
N1 C6 H6B . . 109.6 ?
H6A C6 H6B . . 108.1 ?

loop_
_geom_bond_atom_site_label_1
_geom_bond_atom_site_label_2
_geom_bond_site_symmetry_2
_geom_bond_distance
_geom_bond_publ_flag
O1W H1 . 0.850(10) ?
N1 C5 . 1.348(2) ?
N1 C1 . 1.351(2) ?
N1 C6 . 1.4724(18) ?
C1 C2 . 1.371(2) ?
C1 H1A . 0.9500 ?
C2 C3 . 1.392(2) ?
C2 H2 . 0.9500 ?
C3 C4 . 1.384(2) ?
C3 H3 . 0.9500 ?
C4 C5 . 1.376(2) ?
C4 H4 . 0.9500 ?
C5 H5 . 0.9500 ?
C6 N1 14 1.4724(18) ?
C6 H6A . 0.9900 ?
C6 H6B . 0.9900 ?

loop_
_geom_hbond_atom_site_label_D
_geom_hbond_atom_site_label_H
_geom_hbond_atom_site_label_A
_geom_hbond_site_symmetry_A
_geom_hbond_distance_DH
_geom_hbond_distance_HA
_geom_hbond_distance_DA
_geom_hbond_angle_DHA
_geom_hbond_publ_flag
O1w H1 Cl1 . 0.850(10) 2.370(10) 3.2160(10) 177(2) yes

loop_
_geom_torsion_atom_site_label_1
_geom_torsion_atom_site_label_2
_geom_torsion_atom_site_label_3
_geom_torsion_atom_site_label_4
_geom_torsion_site_symmetry_1
_geom_torsion_site_symmetry_2
_geom_torsion_site_symmetry_3
_geom_torsion_site_symmetry_4
_geom_torsion
_geom_torsion_publ_flag
C5 N1 C1 C2 . . . . -0.4(2) ?
C6 N1 C1 C2 . . . . -178.98(14) ?
N1 C1 C2 C3 . . . . 0.0(2) ?
C1 C2 C3 C4 . . . . 0.5(2) ?
C2 C3 C4 C5 . . . . -0.6(2) ?
C1 N1 C5 C4 . . . . 0.3(2) ?
C6 N1 C5 C4 . . . . 178.89(16) ?
C3 C4 C5 N1 . . . . 0.2(2) ?
C5 N1 C6 N1 . . . 14 97.68(14) ?
C1 N1 C6 N1 . . . 14 -83.73(13) ?
